data_2213488
loop_
_publ_author_name
'Hou, Yan-Jun'
'Sun, Zhi-Zhong'
'Yu, Ying-Hui'
'Li, Bai-Yan'
'Hou, Guang-Feng'

_publ_section_title
;
 Hexaaquanickel(II) bis[(4-nitrophenoxy)acetate] pentahydrate
;
_journal_coeditor_code NG2257
_journal_issue 5
_journal_name_full 'Acta Crystallographica Section E'
_journal_page_first m1519
_journal_page_last m1519
_journal_paper_doi 10.1107/S1600536807020041
_journal_volume 63
_journal_year 2007
_chemical_formula_iupac '[Ni (H2 O)6] (C8 H6 N O5)2, 5H2 O'
_chemical_formula_moiety 'H12 Ni1 O6 2+, 2(C8 H6 N O5 -), 5H2 O'
_chemical_formula_sum 'C16 H34 N2 Ni O21'
_chemical_formula_weight 649.14
_chemical_name_systematic
;
Hexaaquanickel(II) bis[(4-nitrophenoxy)acetate] pentahydrate
;
_space_group_IT_number 2
_symmetry_cell_setting triclinic
_symmetry_space_group_name_Hall '-P 1'
_symmetry_space_group_name_H-M 'P -1'
_atom_sites_solution_hydrogens geom
_atom_sites_solution_primary direct
_atom_sites_solution_secondary difmap
_cell_angle_alpha 87.89(3)
_cell_angle_beta 87.83(3)
_cell_angle_gamma 84.17(3)
_cell_formula_units_Z 2
_cell_length_a 7.0096(14)
_cell_length_b 10.661(2)
_cell_length_c 18.313(4)
_cell_measurement_reflns_used 10904
_cell_measurement_temperature 293(2)
_cell_measurement_theta_max 55.03
_cell_measurement_theta_min 6.18
_cell_volume 1359.7(5)
_computing_cell_refinement RAPID-AUTO
_computing_data_collection 'RAPID-AUTO (Rigaku, 1998)'
_computing_data_reduction 'CrystalStructure (Rigaku/MSC, 2002)'
_computing_molecular_graphics 'SHELXTL (Sheldrick, 1997b)'
_computing_publication_material SHELXL97
_computing_structure_refinement 'SHELXL97 (Sheldrick, 1997a)'
_computing_structure_solution 'SHELXS97 (Sheldrick, 1997a)'
_diffrn_ambient_temperature 293(2)
_diffrn_measured_fraction_theta_full 0.954
_diffrn_measured_fraction_theta_max 0.954
_diffrn_measurement_device_type 'Rigaku R-AXIS RAPID'
_diffrn_measurement_method \w
_diffrn_radiation_monochromator graphite
_diffrn_radiation_source 'fine-focus sealed tube'
_diffrn_radiation_type MoK\a
_diffrn_radiation_wavelength 0.71073
_diffrn_reflns_av_R_equivalents 0.0296
_diffrn_reflns_av_sigmaI/netI 0.0355
_diffrn_reflns_limit_h_max 8
_diffrn_reflns_limit_h_min -9
_diffrn_reflns_limit_k_max 13
_diffrn_reflns_limit_k_min -13
_diffrn_reflns_limit_l_max 23
_diffrn_reflns_limit_l_min -23
_diffrn_reflns_number 12966
_diffrn_reflns_theta_full 27.48
_diffrn_reflns_theta_max 27.48
_diffrn_reflns_theta_min 3.09
_diffrn_standards_decay_% 0
_diffrn_standards_interval_count 0
_diffrn_standards_interval_time 0
_diffrn_standards_number 0
_exptl_absorpt_coefficient_mu 0.809
_exptl_absorpt_correction_T_max 0.8642
_exptl_absorpt_correction_T_min 0.7514
_exptl_absorpt_correction_type multi-scan
_exptl_absorpt_process_details '(ABSCOR; Higashi, 1995)'
_exptl_crystal_colour green
_exptl_crystal_density_diffrn 1.586
_exptl_crystal_density_method 'not measured'
_exptl_crystal_description block
_exptl_crystal_F_000 680
_exptl_crystal_size_max 0.38
_exptl_crystal_size_mid 0.21
_exptl_crystal_size_min 0.19
_refine_diff_density_max 0.435
_refine_diff_density_min -0.359
_refine_ls_extinction_method none
_refine_ls_goodness_of_fit_ref 1.141
_refine_ls_hydrogen_treatment constr
_refine_ls_matrix_type full
_refine_ls_number_parameters 361
_refine_ls_number_reflns 5939
_refine_ls_number_restraints 0
_refine_ls_restrained_S_all 1.141
_refine_ls_R_factor_all 0.0487
_refine_ls_R_factor_gt 0.0382
_refine_ls_shift/su_max 0.001
_refine_ls_shift/su_mean 0.000
_refine_ls_structure_factor_coef Fsqd
_refine_ls_weighting_details 'calc w=1/[\s^2^(Fo^2^)+(0.0599P)^2^+1.1083P] where P=(Fo^2^+2Fc^2^)/3'
_refine_ls_weighting_scheme calc
_refine_ls_wR_factor_gt 0.1232
_refine_ls_wR_factor_ref 0.1303
_reflns_number_gt 4930
_reflns_number_total 5939
_reflns_threshold_expression I>2\s(I)
_cod_data_source_file ng2257.cif
_cod_data_source_block I
_cod_depositor_comments
;
The following automatic conversions were performed:
'_symmetry_cell_setting' value 'Triclinic' changed to 'triclinic'
according to '/home/saulius/struct/CIF-dictionaries/cif_core.dic'
dictionary named 'cif_core.dic' version 2.4.1 from 2010-06-29.

Automatic conversion script
Id: cif_fix_enum 1527 2010-12-29 10:47:43Z saulius 

The following automatic conversions were performed:

'_symmetry_cell_setting' value 'Triclinic' changed to 'triclinic'
according to /home/saulius/struct/CIF-dictionaries/cif_core.dic
dictionary named 'cif_core.dic' version 2.4.1 from 2010-06-29.

Automatic conversion script
Id: cif_fix_values 1715 2011-07-08 13:25:40Z adriana 
;
_cod_original_sg_symbol_Hall '-p 1'
_cod_database_code 2213488
_cod_database_fobs_code 2213488

loop_
_symmetry_equiv_pos_as_xyz
'x, y, z'
'-x, -y, -z'

loop_
_atom_site_type_symbol
_atom_site_label
_atom_site_fract_x
_atom_site_fract_y
_atom_site_fract_z
_atom_site_U_iso_or_equiv
_atom_site_adp_type
_atom_site_calc_flag
_atom_site_refinement_flags
_atom_site_occupancy
C C1 0.3512(4) 0.7403(3) -0.02246(15) 0.0366(6) Uani d . 1
C C2 0.3458(5) 0.6281(3) 0.01720(16) 0.0386(7) Uani d . 1
H H1 0.3237 0.5549 -0.0059 0.046 Uiso calc R 1
C C3 0.3733(4) 0.6255(3) 0.09147(15) 0.0351(6) Uani d . 1
H H2 0.3701 0.5505 0.1189 0.042 Uiso calc R 1
C C4 0.4058(4) 0.7355(3) 0.12483(14) 0.0298(5) Uani d . 1
C C5 0.4065(4) 0.8493(3) 0.08428(16) 0.0364(6) Uani d . 1
H H3 0.4245 0.9234 0.1073 0.044 Uiso calc R 1
C C6 0.3803(4) 0.8511(3) 0.01020(16) 0.0388(7) Uani d . 1
H H4 0.3821 0.9259 -0.0175 0.047 Uiso calc R 1
C C7 0.4567(4) 0.6321(2) 0.24160(14) 0.0305(6) Uani d . 1
H H5 0.5515 0.5711 0.2194 0.037 Uiso calc R 1
H H6 0.3357 0.5954 0.2467 0.037 Uiso calc R 1
C C8 0.5208(4) 0.6657(2) 0.31593(14) 0.0283(5) Uani d . 1
C C9 0.8907(4) 0.7552(3) 0.07108(15) 0.0330(6) Uani d . 1
C C10 0.8987(4) 0.6425(3) 0.11133(17) 0.0383(6) Uani d . 1
H H7 0.8835 0.5674 0.0890 0.046 Uiso calc R 1
C C11 0.9297(4) 0.6437(3) 0.18487(16) 0.0363(6) Uani d . 1
H H8 0.9351 0.5689 0.2128 0.044 Uiso calc R 1
C C12 0.9529(4) 0.7571(3) 0.21773(14) 0.0299(5) Uani d . 1
C C13 0.9400(4) 0.8693(3) 0.17696(15) 0.0346(6) Uani d . 1
H H9 0.9511 0.9451 0.1992 0.041 Uiso calc R 1
C C14 0.9106(4) 0.8677(3) 0.10312(16) 0.0361(6) Uani d . 1
H H10 0.9043 0.9423 0.0750 0.043 Uiso calc R 1
C C15 1.0254(4) 0.8571(3) 0.32586(14) 0.0315(6) Uani d . 1
H H11 0.9097 0.9153 0.3267 0.038 Uiso calc R 1
H H12 1.1259 0.8982 0.2997 0.038 Uiso calc R 1
C C16 1.0844(4) 0.8230(3) 0.40322(14) 0.0286(5) Uani d . 1
N N1 0.3258(5) 0.7421(3) -0.10114(15) 0.0526(7) Uani d . 1
N N2 0.8634(4) 0.7544(3) -0.00673(14) 0.0424(6) Uani d . 1
Ni Ni1 0.43587(5) 0.23562(3) 0.447639(17) 0.02541(11) Uani d . 1
O O1 0.5651(3) 0.57280(19) 0.35882(11) 0.0368(5) Uani d . 1
O O2 0.5224(4) 0.77804(19) 0.33005(11) 0.0419(5) Uani d . 1
O O3 0.4351(3) 0.74521(19) 0.19680(11) 0.0375(5) Uani d . 1
O O4 0.2948(6) 0.6455(3) -0.12972(15) 0.0807(10) Uani d . 1
O O5 0.3377(6) 0.8428(3) -0.13473(15) 0.0918(12) Uani d . 1
O O6 1.0903(3) 0.71016(18) 0.42585(10) 0.0336(4) Uani d . 1
O O7 1.1241(3) 0.91283(19) 0.43944(11) 0.0385(5) Uani d . 1
O O8 0.9915(3) 0.74599(19) 0.28957(10) 0.0362(5) Uani d . 1
O O9 0.8414(5) 0.6555(3) -0.03502(14) 0.0660(8) Uani d . 1
O O10 0.8628(4) 0.8548(3) -0.04213(13) 0.0611(7) Uani d . 1
O O11 0.4960(3) 0.32888(18) 0.34959(10) 0.0319(4) Uani d . 1
H H13 0.5356 0.4016 0.3504 0.048 Uiso d R 1
H H14 0.4044 0.3402 0.3202 0.048 Uiso d R 1
O O12 0.6910(3) 0.11685(18) 0.43716(10) 0.0333(4) Uani d . 1
H H15 0.7593 0.1223 0.3980 0.050 Uiso d R 1
H H16 0.7595 0.1067 0.4747 0.050 Uiso d R 1
O O13 0.3710(3) 0.14336(18) 0.54341(10) 0.0345(4) Uani d . 1
H H17 0.4062 0.1693 0.5836 0.052 Uiso d R 1
H H18 0.3631 0.0644 0.5483 0.052 Uiso d R 1
O O14 0.1887(3) 0.3503(2) 0.46768(11) 0.0389(5) Uani d . 1
H H19 0.1123 0.3350 0.5033 0.058 Uiso d R 1
H H20 0.1258 0.3797 0.4310 0.058 Uiso d R 1
O O15 0.2963(3) 0.1171(2) 0.38772(11) 0.0401(5) Uani d . 1
H H21 0.2280 0.0609 0.4052 0.060 Uiso d R 1
H H22 0.3638 0.0848 0.3523 0.060 Uiso d R 1
O O16 0.5789(3) 0.36211(17) 0.49962(10) 0.0322(4) Uani d . 1
H H23 0.5090 0.3960 0.5339 0.048 Uiso d R 1
H H24 0.6880 0.3369 0.5165 0.048 Uiso d R 1
O O17 0.9698(3) 0.4941(2) 0.36813(13) 0.0447(5) Uani d . 1
H H25 0.8479 0.4993 0.3709 0.067 Uiso d R 1
H H26 0.9998 0.5661 0.3793 0.067 Uiso d R 1
O O18 0.8077(4) 0.1571(3) 0.29453(13) 0.0583(7) Uani d . 1
H H27 0.9014 0.1539 0.2636 0.087 Uiso d R 1
H H28 0.7297 0.2213 0.2847 0.087 Uiso d R 1
O O19 0.2034(4) 0.3774(2) 0.25875(15) 0.0573(6) Uani d . 1
H H29 0.1448 0.3378 0.2286 0.086 Uiso d R 1
H H30 0.1123 0.4045 0.2878 0.086 Uiso d R 1
O O20 0.4729(4) 0.0133(2) 0.26230(13) 0.0479(6) Uani d . 1
H H31 0.5790 0.0442 0.2540 0.072 Uiso d R 1
H H32 0.4932 -0.0659 0.2703 0.072 Uiso d R 1
O O21 0.1491(4) 0.1463(2) 0.20047(13) 0.0542(6) Uani d . 1
H H33 0.2577 0.1190 0.2170 0.081 Uiso d R 1
H H34 0.1573 0.1398 0.1543 0.081 Uiso d R 1

loop_
_atom_site_aniso_label
_atom_site_aniso_U_11
_atom_site_aniso_U_22
_atom_site_aniso_U_33
_atom_site_aniso_U_12
_atom_site_aniso_U_13
_atom_site_aniso_U_23
C1 0.0371(15) 0.0458(17) 0.0261(14) -0.0008(13) -0.0022(11) 0.0009(12)
C2 0.0471(17) 0.0356(15) 0.0338(15) -0.0044(13) -0.0062(12) -0.0046(12)
C3 0.0436(16) 0.0297(14) 0.0324(14) -0.0058(12) -0.0057(12) 0.0036(11)
C4 0.0302(13) 0.0332(14) 0.0254(12) -0.0012(11) -0.0030(10) 0.0015(10)
C5 0.0443(17) 0.0327(15) 0.0320(14) -0.0026(13) -0.0049(12) 0.0001(11)
C6 0.0429(17) 0.0404(16) 0.0324(15) -0.0034(13) -0.0029(12) 0.0088(12)
C7 0.0390(15) 0.0247(13) 0.0276(13) -0.0018(11) -0.0040(11) 0.0018(10)
C8 0.0308(13) 0.0267(13) 0.0273(13) -0.0036(11) 0.0001(10) 0.0013(10)
C9 0.0301(14) 0.0423(16) 0.0266(13) -0.0021(12) -0.0053(10) -0.0006(11)
C10 0.0417(16) 0.0354(15) 0.0393(16) -0.0088(13) -0.0080(12) -0.0035(12)
C11 0.0435(16) 0.0310(14) 0.0352(15) -0.0077(13) -0.0062(12) 0.0053(11)
C12 0.0275(13) 0.0353(14) 0.0267(13) -0.0023(11) -0.0026(10) 0.0016(10)
C13 0.0416(16) 0.0301(14) 0.0320(14) -0.0026(12) -0.0047(11) 0.0006(11)
C14 0.0406(16) 0.0348(15) 0.0320(14) -0.0001(12) -0.0062(11) 0.0057(11)
C15 0.0382(15) 0.0276(13) 0.0286(13) -0.0032(11) -0.0036(11) 0.0007(10)
C16 0.0273(13) 0.0319(14) 0.0263(12) -0.0033(11) -0.0001(10) 0.0012(10)
N1 0.066(2) 0.062(2) 0.0296(14) -0.0051(16) -0.0069(13) -0.0001(13)
N2 0.0426(15) 0.0536(17) 0.0313(13) -0.0041(13) -0.0057(10) -0.0020(12)
Ni1 0.0323(2) 0.02138(18) 0.02258(17) -0.00295(13) -0.00290(12) 0.00103(11)
O1 0.0508(12) 0.0290(10) 0.0304(10) -0.0026(9) -0.0093(9) 0.0054(8)
O2 0.0696(15) 0.0280(10) 0.0289(10) -0.0054(10) -0.0109(10) 0.0005(8)
O3 0.0586(13) 0.0275(10) 0.0267(10) -0.0044(9) -0.0091(9) 0.0023(7)
O4 0.132(3) 0.076(2) 0.0369(14) -0.013(2) -0.0194(16) -0.0112(14)
O5 0.164(4) 0.079(2) 0.0340(14) -0.025(2) -0.0150(18) 0.0167(14)
O6 0.0386(11) 0.0306(10) 0.0319(10) -0.0053(8) -0.0062(8) 0.0043(8)
O7 0.0519(13) 0.0333(11) 0.0315(10) -0.0080(9) -0.0055(9) -0.0006(8)
O8 0.0515(12) 0.0317(10) 0.0262(9) -0.0066(9) -0.0075(8) 0.0026(8)
O9 0.101(2) 0.0585(17) 0.0417(14) -0.0133(15) -0.0179(14) -0.0121(12)
O10 0.092(2) 0.0599(16) 0.0318(12) -0.0096(15) -0.0137(12) 0.0096(11)
O11 0.0417(11) 0.0256(9) 0.0287(9) -0.0056(8) -0.0046(8) 0.0033(7)
O12 0.0388(11) 0.0304(10) 0.0298(10) 0.0007(8) -0.0025(8) -0.0009(7)
O13 0.0523(12) 0.0269(10) 0.0255(9) -0.0094(9) -0.0052(8) 0.0033(7)
O14 0.0370(11) 0.0419(12) 0.0352(11) 0.0039(9) 0.0029(8) 0.0104(9)
O15 0.0539(13) 0.0366(11) 0.0329(10) -0.0183(10) -0.0034(9) -0.0038(8)
O16 0.0359(10) 0.0279(10) 0.0329(10) -0.0005(8) -0.0074(8) -0.0039(7)
O17 0.0460(13) 0.0330(11) 0.0542(14) 0.0022(10) -0.0104(10) 0.0004(9)
O18 0.0687(17) 0.0573(15) 0.0441(14) 0.0093(13) 0.0108(12) 0.0067(11)
O19 0.0625(16) 0.0543(15) 0.0564(15) -0.0053(13) -0.0182(12) -0.0036(12)
O20 0.0582(14) 0.0338(12) 0.0510(14) -0.0048(10) 0.0032(11) 0.0049(10)
O21 0.0668(16) 0.0596(16) 0.0365(12) -0.0064(13) -0.0066(11) -0.0021(11)

loop_
_atom_type_symbol
_atom_type_description
_atom_type_scat_dispersion_real
_atom_type_scat_dispersion_imag
_atom_type_scat_source
C C 0.0033 0.0016 'International Tables Vol C Tables 4.2.6.8 and 6.1.1.4'
H H 0.0000 0.0000 'International Tables Vol C Tables 4.2.6.8 and 6.1.1.4'
N N 0.0061 0.0033 'International Tables Vol C Tables 4.2.6.8 and 6.1.1.4'
Ni Ni 0.3393 1.1124 'International Tables Vol C Tables 4.2.6.8 and 6.1.1.4'
O O 0.0106 0.0060 'International Tables Vol C Tables 4.2.6.8 and 6.1.1.4'

loop_
_geom_angle_atom_site_label_1
_geom_angle_atom_site_label_2
_geom_angle_atom_site_label_3
_geom_angle
C2 C1 C6 121.9(3)
C2 C1 N1 119.2(3)
C6 C1 N1 118.9(3)
C1 C2 C3 119.4(3)
C1 C2 H1 120.3
C3 C2 H1 120.3
C2 C3 C4 119.4(3)
C2 C3 H2 120.3
C4 C3 H2 120.3
O3 C4 C3 125.1(2)
O3 C4 C5 114.3(2)
C3 C4 C5 120.7(3)
C6 C5 C4 119.6(3)
C6 C5 H3 120.2
C4 C5 H3 120.2
C5 C6 C1 119.1(3)
C5 C6 H4 120.5
C1 C6 H4 120.5
O3 C7 C8 108.2(2)
O3 C7 H5 110.1
C8 C7 H5 110.1
O3 C7 H6 110.1
C8 C7 H6 110.1
H5 C7 H6 108.4
O2 C8 O1 125.9(3)
O2 C8 C7 119.0(2)
O1 C8 C7 115.1(2)
C14 C9 C10 121.6(3)
C14 C9 N2 119.2(3)
C10 C9 N2 119.1(3)
C11 C10 C9 118.7(3)
C11 C10 H7 120.6
C9 C10 H7 120.6
C10 C11 C12 120.1(3)
C10 C11 H8 120.0
C12 C11 H8 120.0
O8 C12 C13 124.8(3)
O8 C12 C11 114.8(2)
C13 C12 C11 120.4(3)
C14 C13 C12 119.4(3)
C14 C13 H9 120.3
C12 C13 H9 120.3
C9 C14 C13 119.8(3)
C9 C14 H10 120.1
C13 C14 H10 120.1
O8 C15 C16 109.7(2)
O8 C15 H11 109.7
C16 C15 H11 109.7
O8 C15 H12 109.7
C16 C15 H12 109.7
H11 C15 H12 108.2
O7 C16 O6 125.4(3)
O7 C16 C15 115.2(2)
O6 C16 C15 119.4(2)
O4 N1 O5 123.8(3)
O4 N1 C1 119.1(3)
O5 N1 C1 117.2(3)
O9 N2 O10 122.3(3)
O9 N2 C9 119.4(3)
O10 N2 C9 118.3(3)
O13 Ni1 O16 92.38(8)
O13 Ni1 O14 86.00(9)
O16 Ni1 O14 87.80(9)
O13 Ni1 O15 92.31(9)
O16 Ni1 O15 175.30(8)
O14 Ni1 O15 92.18(9)
O13 Ni1 O11 178.78(8)
O16 Ni1 O11 88.57(8)
O14 Ni1 O11 93.25(8)
O15 Ni1 O11 86.74(8)
O13 Ni1 O12 89.70(9)
O16 Ni1 O12 89.70(8)
O14 Ni1 O12 174.93(8)
O15 Ni1 O12 90.67(9)
O11 Ni1 O12 91.09(8)
C4 O3 C7 118.5(2)
C12 O8 C15 117.9(2)
Ni1 O11 H13 119.0
Ni1 O11 H14 115.7
H13 O11 H14 102.9
Ni1 O12 H15 118.6
Ni1 O12 H16 116.5
H15 O12 H16 111.7
Ni1 O13 H17 119.9
Ni1 O13 H18 124.8
H17 O13 H18 108.3
Ni1 O14 H19 121.5
Ni1 O14 H20 117.5
H19 O14 H20 110.1
Ni1 O15 H21 125.6
Ni1 O15 H22 113.9
H21 O15 H22 107.0
Ni1 O16 H23 110.7
Ni1 O16 H24 118.2
H23 O16 H24 108.2
H25 O17 H26 105.8
H27 O18 H28 109.3
H29 O19 H30 101.7
H31 O20 H32 109.7
H33 O21 H34 107.3

loop_
_geom_bond_atom_site_label_1
_geom_bond_atom_site_label_2
_geom_bond_distance
C1 C2 1.379(4)
C1 C6 1.380(4)
C1 N1 1.458(4)
C2 C3 1.380(4)
C2 H1 0.9300
C3 C4 1.385(4)
C3 H2 0.9300
C4 O3 1.351(3)
C4 C5 1.400(4)
C5 C6 1.375(4)
C5 H3 0.9300
C6 H4 0.9300
C7 O3 1.431(3)
C7 C8 1.516(4)
C7 H5 0.9700
C7 H6 0.9700
C8 O2 1.236(3)
C8 O1 1.262(3)
C9 C14 1.375(4)
C9 C10 1.384(4)
C9 N2 1.445(4)
C10 C11 1.373(4)
C10 H7 0.9300
C11 C12 1.398(4)
C11 H8 0.9300
C12 O8 1.352(3)
C12 C13 1.383(4)
C13 C14 1.377(4)
C13 H9 0.9300
C14 H10 0.9300
C15 O8 1.424(3)
C15 C16 1.512(4)
C15 H11 0.9700
C15 H12 0.9700
C16 O7 1.245(3)
C16 O6 1.255(3)
N1 O4 1.214(4)
N1 O5 1.226(4)
N2 O9 1.218(4)
N2 O10 1.230(4)
Ni1 O13 2.038(2)
Ni1 O16 2.042(2)
Ni1 O14 2.045(2)
Ni1 O15 2.048(2)
Ni1 O11 2.070(2)
Ni1 O12 2.091(2)
O11 H13 0.8500
O11 H14 0.8500
O12 H15 0.8499
O12 H16 0.8501
O13 H17 0.8502
O13 H18 0.8500
O14 H19 0.8500
O14 H20 0.8501
O15 H21 0.8500
O15 H22 0.8500
O16 H23 0.8499
O16 H24 0.8499
O17 H25 0.8501
O17 H26 0.8501
O18 H27 0.8499
O18 H28 0.8500
O19 H29 0.8500
O19 H30 0.8500
O20 H31 0.8500
O20 H32 0.8500
O21 H33 0.8499
O21 H34 0.8501

loop_
_geom_hbond_atom_site_label_D
_geom_hbond_atom_site_label_H
_geom_hbond_atom_site_label_A
_geom_hbond_site_symmetry_A
_geom_hbond_distance_DH
_geom_hbond_distance_HA
_geom_hbond_distance_DA
_geom_hbond_angle_DHA
O11 H13 O1 . 0.85 1.87 2.706(3) 167.0
O11 H14 O19 . 0.85 1.84 2.687(3) 175.5
O12 H15 O18 . 0.85 1.94 2.739(3) 155.8
O12 H16 O7 2_766 0.85 1.79 2.640(3) 172.7
O13 H17 O2 2_666 0.85 1.80 2.652(3) 178.7
O13 H18 O12 2_656 0.85 2.01 2.859(3) 172.8
O14 H19 O6 2_666 0.85 1.97 2.814(3) 171.0
O14 H20 O17 1_455 0.85 1.93 2.749(3) 161.0
O15 H21 O7 1_445 0.85 1.88 2.719(3) 167.7
O15 H22 O20 . 0.85 1.94 2.779(3) 169.3
O16 H23 O1 2_666 0.85 2.04 2.831(3) 153.8
O16 H24 O6 2_766 0.85 1.93 2.762(3) 167.9
O17 H25 O1 . 0.85 2.07 2.885(3) 159.5
O17 H26 O6 . 0.85 1.96 2.789(3) 166.4
O18 H27 O21 1_655 0.85 2.05 2.890(4) 172.6
O18 H28 O11 . 0.85 2.23 2.881(3) 133.1
O19 H29 O21 . 0.85 2.12 2.788(4) 135.0
O19 H30 O17 1_455 0.85 1.97 2.786(4) 161.2
O20 H31 O18 . 0.85 2.26 3.018(4) 148.2
O20 H32 O2 1_545 0.85 1.96 2.753(3) 155.8
O21 H33 O20 . 0.85 1.98 2.805(4) 164.0
O21 H34 O10 2_665 0.85 2.06 2.905(3) 170.5
